data_7714542
loop_
_publ_author_name
'Liu, Xicheng'
'Lv, Ao'
'Zhang, Pei'
'Chang, Jiaying'
'Dong, Ruixiao'
'Liu, Mengxian'
'Liu, Jiayi'
'Huang, Xiaoqing'
'Yuan, Xiang-Ai'
'Liu, Zhe'

_publ_section_title
;
 The anticancer application of half-sandwich iridium(III)
 ferrocene-thiosemicarbazide Schiff base complexes.
;
_journal_issue 2
_journal_name_full 'Dalton transactions (Cambridge, England : 2003)'
_journal_page_first 552
_journal_page_last 563
_journal_paper_doi 10.1039/d3dt02879h
_journal_volume 53
_journal_year 2024
_chemical_formula_sum 'C H Cl0 F Fe Ir N O P S'
_chemical_formula_weight 373.11
_space_group_crystal_system monoclinic
_space_group_IT_number 14
_space_group_name_Hall '-P 2yn'
_space_group_name_H-M_alt 'P 1 21/n 1'
_audit_creation_method SHELXL-2018/3
_audit_update_record
;
2023-10-22 deposited with the CCDC.	2023-11-22 downloaded from the CCDC.
;
_cell_angle_alpha 90
_cell_angle_beta 91.112(5)
_cell_angle_gamma 90
_cell_formula_units_Z 37
_cell_length_a 11.6402(16)
_cell_length_b 29.210(4)
_cell_length_c 20.134(3)
_cell_measurement_temperature 295(2)
_cell_volume 6844.5(17)
_computing_structure_refinement 'SHELXL-2018/3 (Sheldrick, 2018)'
_computing_structure_solution 'SHELXT 2014/5 (Sheldrick, 2014)'
_diffrn_ambient_temperature 295(2)
_diffrn_measured_fraction_theta_full 0.999
_diffrn_measured_fraction_theta_max 0.999
_diffrn_radiation_type MoK\a
_diffrn_radiation_wavelength 0.71073
_diffrn_reflns_av_R_equivalents 0.0421
_diffrn_reflns_av_unetI/netI 0.0293
_diffrn_reflns_Laue_measured_fraction_full 0.999
_diffrn_reflns_Laue_measured_fraction_max 0.999
_diffrn_reflns_limit_h_max 14
_diffrn_reflns_limit_h_min -13
_diffrn_reflns_limit_k_max 36
_diffrn_reflns_limit_k_min -36
_diffrn_reflns_limit_l_max 24
_diffrn_reflns_limit_l_min -24
_diffrn_reflns_number 87140
_diffrn_reflns_point_group_measured_fraction_full 0.999
_diffrn_reflns_point_group_measured_fraction_max 0.999
_diffrn_reflns_theta_full 25.242
_diffrn_reflns_theta_max 26.000
_diffrn_reflns_theta_min 2.023
_exptl_absorpt_coefficient_mu 20.352
_exptl_crystal_density_diffrn 3.349
_exptl_crystal_F_000 6105
_exptl_crystal_size_max 0.460
_exptl_crystal_size_mid 0.200
_exptl_crystal_size_min 0.040
_refine_diff_density_max 2.602
_refine_diff_density_min -1.714
_refine_diff_density_rms 0.172
_refine_ls_extinction_method none
_refine_ls_goodness_of_fit_ref 1.064
_refine_ls_hydrogen_treatment undef
_refine_ls_matrix_type full
_refine_ls_number_parameters 715
_refine_ls_number_reflns 13450
_refine_ls_number_restraints 2
_refine_ls_restrained_S_all 1.064
_refine_ls_R_factor_all 0.0687
_refine_ls_R_factor_gt 0.0544
_refine_ls_shift/su_max 0.009
_refine_ls_shift/su_mean 0.001
_refine_ls_structure_factor_coef Fsqd
_refine_ls_weighting_details 'w=1/[\s^2^(Fo^2^)+(0.1019P)^2^+30.6132P] where P=(Fo^2^+2Fc^2^)/3'
_refine_ls_weighting_scheme calc
_refine_ls_wR_factor_gt 0.1650
_refine_ls_wR_factor_ref 0.1791
_reflns_Friedel_coverage 0.000
_reflns_number_gt 10867
_reflns_number_total 13450
_reflns_threshold_expression 'I > 2\s(I)'
_cod_data_source_file d3dt02879h2.cif
_cod_data_source_block shelx
_cod_depositor_comments 'Adding full bibliography for 7714542.cif.'
_cod_original_cell_volume 6844.4(17)
_cod_original_sg_symbol_H-M 'P 21/n'
_cod_database_code 7714542
_shelx_shelxl_version_number 2018/3
_shelx_space_group_comment
;
The symmetry employed for this shelxl refinement is uniquely defined
by the following loop, which should always be used as a source of
symmetry information in preference to the above space-group names.
They are only intended as comments.
;
_shelx_estimated_absorpt_t_min 0.038
_shelx_estimated_absorpt_t_max 0.497

loop_
_space_group_symop_operation_xyz
'x, y, z'
'-x+1/2, y+1/2, -z+1/2'
'-x, -y, -z'
'x-1/2, -y-1/2, z-1/2'

loop_
_atom_site_label
_atom_site_type_symbol
_atom_site_fract_x
_atom_site_fract_y
_atom_site_fract_z
_atom_site_U_iso_or_equiv
_atom_site_adp_type
_atom_site_occupancy
_atom_site_site_symmetry_order
_atom_site_calc_flag
_atom_site_refinement_flags_posn
_atom_site_refinement_flags_adp
_atom_site_refinement_flags_occupancy
_atom_site_disorder_assembly
_atom_site_disorder_group
C1 C 0.4826(8) 0.3797(3) 0.2723(5) 0.064(2) Uani 1 1 d . . . . .
C2 C 0.7037(9) 0.3853(3) 0.1645(4) 0.064(2) Uani 1 1 d . . . . .
C3 C 0.8310(10) 0.3990(4) 0.1596(5) 0.079(3) Uani 1 1 d . . . . .
C4 C 0.6596(10) 0.3589(3) 0.1073(4) 0.067(2) Uani 1 1 d . . . . .
C5 C 0.7313(13) 0.3418(5) 0.0556(6) 0.097(4) Uani 1 1 d . . . . .
C6 C 0.6658(19) 0.3180(5) 0.0098(6) 0.113(6) Uani 1 1 d . . . . .
C7 C 0.552(2) 0.3188(5) 0.0281(7) 0.127(7) Uani 1 1 d . . . . .
C8 C 0.5428(14) 0.3455(5) 0.0890(7) 0.108(5) Uani 1 1 d . . . . .
C9 C 0.528(3) 0.4435(8) 0.0107(13) 0.226(19) Uani 1 1 d G . . . .
C10 C 0.493(2) 0.4147(10) -0.0426(18) 0.227(16) Uani 1 1 d G . . . .
C11 C 0.590(4) 0.4047(6) -0.0811(6) 0.25(2) Uani 1 1 d G . . . .
C12 C 0.686(2) 0.4273(9) -0.0516(16) 0.243(18) Uani 1 1 d G . . . .
C13 C 0.648(3) 0.4513(6) 0.0052(12) 0.23(2) Uani 1 1 d G . . . .
C14 C 0.8761(8) 0.3410(3) 0.2971(5) 0.059(2) Uani 1 1 d . . . . .
C15 C 0.6442(9) 0.2757(3) 0.2552(4) 0.060(2) Uani 1 1 d . . . . .
C16 C 0.5175(10) 0.2699(4) 0.2716(6) 0.077(3) Uani 1 1 d . . . . .
C17 C 0.6818(7) 0.2527(2) 0.1944(3) 0.063(2) Uani 1 1 d G . . . .
C18 C 0.6020(7) 0.2294(3) 0.1522(5) 0.104(5) Uani 1 1 d G . . . .
C19 C 0.6631(11) 0.2110(3) 0.0980(4) 0.111(5) Uani 1 1 d G . . . .
C20 C 0.7808(11) 0.2228(3) 0.1068(4) 0.132(7) Uani 1 1 d G . . . .
C21 C 0.7923(7) 0.2485(3) 0.1663(5) 0.115(5) Uani 1 1 d G . . . .
C22 C 0.675(2) 0.1215(5) 0.1976(12) 0.215(16) Uani 1 1 d G . . . .
C23 C 0.691(2) 0.1438(5) 0.2598(9) 0.34(3) Uani 1 1 d G . . . .
C24 C 0.808(2) 0.1573(6) 0.2658(7) 0.37(4) Uani 1 1 d G . . . .
C25 C 0.8645(19) 0.1434(7) 0.2073(11) 0.36(3) Uani 1 1 d G . . . .
C26 C 0.783(3) 0.1212(4) 0.1652(6) 0.224(18) Uani 1 1 d G . . . .
C27 C 0.9245(6) 0.5011(3) 0.2467(4) 0.076(3) Uani 1 1 d G . . . .
C28 C 1.0110(7) 0.4703(3) 0.2642(4) 0.088(3) Uani 1 1 d G . . . .
C29 C 1.1191(6) 0.4744(3) 0.2367(5) 0.109(4) Uani 1 1 d G . . . .
C30 C 1.1408(7) 0.5093(4) 0.1918(5) 0.138(7) Uani 1 1 d G . . . .
C31 C 1.0543(10) 0.5401(3) 0.1743(5) 0.123(6) Uani 1 1 d G . . . .
C32 C 0.9462(8) 0.5360(3) 0.2018(4) 0.102(4) Uani 1 1 d G . . . .
C33 C 0.7589(9) 0.3673(3) 0.5391(4) 0.072(3) Uani 1 1 d G . . . .
C34 C 0.7615(12) 0.4136(3) 0.5236(4) 0.135(7) Uani 1 1 d G . . . .
C35 C 0.8029(15) 0.4450(3) 0.5701(6) 0.156(9) Uani 1 1 d G . . . .
C36 C 0.8417(16) 0.4300(4) 0.6322(5) 0.171(10) Uani 1 1 d G . . . .
C37 C 0.8391(18) 0.3836(5) 0.6476(5) 0.33(3) Uani 1 1 d G . . . .
C38 C 0.7977(15) 0.3523(3) 0.6011(5) 0.252(18) Uani 1 1 d G . . . .
C39 C 0.7090(9) 0.3310(3) 0.4959(4) 0.059(2) Uani 1 1 d . . . . .
C40 C 0.7700(10) 0.2942(3) 0.4673(4) 0.069(3) Uani 1 1 d . . . . .
C41 C 0.6846(16) 0.2642(4) 0.4397(5) 0.096(5) Uani 1 1 d . . . . .
C42 C 0.5723(12) 0.2828(4) 0.4520(5) 0.087(4) Uani 1 1 d . . . . .
C43 C 0.5875(9) 0.3244(4) 0.4856(4) 0.067(2) Uani 1 1 d . . . . .
C44 C 0.9018(14) 0.2890(6) 0.4689(8) 0.123(6) Uani 1 1 d . . . . .
C45 C 0.716(2) 0.2192(4) 0.4065(7) 0.150(8) Uani 1 1 d . . . . .
C46 C 0.4576(16) 0.2576(6) 0.4405(7) 0.135(7) Uani 1 1 d . . . . .
C47 C 0.4943(11) 0.3535(6) 0.5134(6) 0.100(4) Uani 1 1 d . . . . .
C48 C 0.6642(11) 0.4999(3) 0.3559(5) 0.076(3) Uani 1 1 d . . . . .
C49 C 0.7850(10) 0.4969(3) 0.3471(5) 0.067(2) Uani 1 1 d . . . . .
C50 C 0.8082(9) 0.4978(3) 0.2755(5) 0.062(2) Uani 1 1 d . . . . .
C51 C 0.6978(11) 0.5022(3) 0.2413(6) 0.078(3) Uani 1 1 d . . . . .
C52 C 0.6081(11) 0.5027(4) 0.2884(7) 0.089(4) Uani 1 1 d . . . . .
C53 C 0.4769(14) 0.5074(6) 0.2739(10) 0.124(5) Uani 1 1 d . . . . .
C54 C 0.6015(13) 0.5038(4) 0.4223(7) 0.102(4) Uani 1 1 d . . . . .
C55 C 0.8745(11) 0.4963(4) 0.4019(5) 0.080(3) Uani 1 1 d . . . . .
C56 C 0.6797(13) 0.5066(4) 0.1681(6) 0.099(4) Uani 1 1 d . . . . .
F1 F 1.0629(11) 0.3180(6) 0.1082(12) 0.274(10) Uani 1 1 d . . . . .
F2 F 1.223(2) 0.3406(6) 0.1538(9) 0.280(11) Uani 1 1 d . . . . .
F3 F 1.2853(12) 0.2717(7) 0.1523(11) 0.270(10) Uani 1 1 d . . . . .
F4 F 1.1362(15) 0.2477(4) 0.1075(8) 0.211(6) Uani 1 1 d . . . . .
F5 F 1.1219(19) 0.2849(6) 0.1970(7) 0.269(11) Uani 1 1 d . . . . .
F6 F 1.2171(17) 0.3000(6) 0.0619(6) 0.238(8) Uani 1 1 d . . . . .
F7 F 0.0845(13) 0.3725(7) 0.4489(9) 0.254(9) Uani 1 1 d . . . . .
F8 F 0.2263(12) 0.3956(6) 0.5101(5) 0.207(7) Uani 1 1 d . . . . .
F9 F 0.2954(11) 0.4290(6) 0.4271(9) 0.222(7) Uani 1 1 d . . . . .
F10 F 0.1446(11) 0.4058(5) 0.3647(5) 0.180(5) Uani 1 1 d . . . . .
F11 F 0.1212(12) 0.4461(4) 0.4490(7) 0.185(5) Uani 1 1 d . . . . .
F12 F 0.2651(11) 0.3602(4) 0.4190(7) 0.182(5) Uani 1 1 d . . . . .
Fe1 Fe 0.7278(2) 0.18534(5) 0.18334(8) 0.1015(7) Uani 1 1 d . . . . .
Fe2 Fe 0.6134(2) 0.38301(6) 0.01421(8) 0.0938(6) Uani 1 1 d . . . . .
Ir1 Ir 0.67251(3) 0.33035(2) 0.38874(2) 0.04970(12) Uani 1 1 d . . . . .
Ir2 Ir 0.69748(3) 0.43761(2) 0.29931(2) 0.05102(12) Uani 1 1 d . . . . .
N1 N 0.6491(6) 0.3952(2) 0.2169(3) 0.0545(16) Uani 1 1 d . . . . .
N2 N 0.5325(7) 0.3815(3) 0.2156(4) 0.067(2) Uani 1 1 d . . . . .
N3 N 0.3721(7) 0.3663(4) 0.2775(5) 0.084(3) Uani 1 1 d . . . . .
N4 N 0.7054(6) 0.3022(2) 0.2931(3) 0.0544(16) Uani 1 1 d . . . . .
N5 N 0.8216(7) 0.3068(3) 0.2730(4) 0.0639(19) Uani 1 1 d . . . . .
N6 N 0.9864(7) 0.3490(3) 0.2814(5) 0.076(2) Uani 1 1 d . . . . .
P1 P 1.1764(3) 0.29552(14) 0.12956(16) 0.0920(10) Uani 1 1 d . . . . .
P2 P 0.1868(3) 0.40161(12) 0.43848(15) 0.0801(8) Uani 1 1 d . . . . .
S1 S 0.81571(17) 0.38122(7) 0.35427(10) 0.0490(4) Uani 1 1 d . . . . .
S2 S 0.55630(18) 0.39333(8) 0.34953(10) 0.0556(5) Uani 1 1 d . . . . .
Cl1 Cl 0.3038(9) 0.1724(4) 0.3150(5) 0.254(5) Uani 1 1 d D . . . .
Cl2 Cl 0.1191(19) 0.2296(9) 0.3319(9) 0.63(2) Uani 1 1 d D . . . .
C57 C 0.178(3) 0.1921(17) 0.2709(13) 0.65(8) Uani 1 1 d D . . . .

loop_
_atom_site_aniso_label
_atom_site_aniso_U_11
_atom_site_aniso_U_22
_atom_site_aniso_U_33
_atom_site_aniso_U_23
_atom_site_aniso_U_13
_atom_site_aniso_U_12
C1 0.062(5) 0.064(6) 0.065(6) -0.001(4) -0.002(4) 0.009(4)
C2 0.093(7) 0.046(4) 0.052(5) 0.008(4) 0.007(5) 0.010(4)
C3 0.083(7) 0.094(8) 0.062(6) -0.004(5) 0.023(5) -0.004(6)
C4 0.109(8) 0.049(5) 0.043(4) 0.004(4) 0.000(5) 0.001(5)
C5 0.135(11) 0.093(8) 0.062(7) -0.013(6) 0.000(7) 0.043(8)
C6 0.211(19) 0.074(8) 0.054(7) -0.015(6) -0.005(9) 0.044(10)
C7 0.23(2) 0.080(9) 0.074(9) -0.012(7) -0.014(11) -0.037(12)
C8 0.134(12) 0.115(10) 0.074(8) -0.020(7) -0.009(8) -0.041(9)
C9 0.36(5) 0.13(2) 0.19(3) -0.007(18) -0.05(3) 0.13(3)
C10 0.28(4) 0.24(4) 0.15(2) 0.03(2) -0.09(3) 0.11(3)
C11 0.57(7) 0.116(17) 0.065(10) 0.035(10) -0.06(2) 0.02(3)
C12 0.42(6) 0.14(2) 0.17(3) 0.09(2) 0.07(3) 0.01(3)
C13 0.50(7) 0.083(12) 0.095(15) 0.047(12) -0.02(2) 0.01(2)
C14 0.061(5) 0.050(5) 0.066(5) -0.005(4) 0.005(4) 0.005(4)
C15 0.082(6) 0.043(4) 0.054(5) 0.003(4) 0.003(4) 0.001(4)
C16 0.078(7) 0.078(7) 0.077(7) -0.014(5) 0.007(5) -0.021(5)
C17 0.104(7) 0.036(4) 0.048(5) -0.003(3) 0.005(5) -0.001(4)
C18 0.152(12) 0.078(8) 0.080(8) -0.027(6) -0.043(8) 0.022(8)
C19 0.200(17) 0.076(8) 0.055(6) -0.010(6) -0.020(8) 0.023(10)
C20 0.26(2) 0.063(7) 0.077(9) -0.013(6) 0.055(12) 0.003(11)
C21 0.168(14) 0.089(9) 0.092(9) -0.031(7) 0.065(9) -0.006(9)
C22 0.45(5) 0.046(8) 0.15(2) 0.013(10) 0.04(3) -0.045(17)
C23 0.85(10) 0.036(8) 0.15(2) 0.033(11) 0.07(4) -0.01(2)
C24 0.77(9) 0.25(4) 0.091(16) 0.025(19) 0.00(3) 0.35(5)
C25 0.68(8) 0.30(4) 0.106(17) 0.02(2) 0.02(3) 0.38(5)
C26 0.51(5) 0.055(9) 0.109(14) 0.009(9) 0.00(2) 0.099(19)
C27 0.101(8) 0.062(6) 0.067(6) -0.007(5) 0.012(6) -0.018(6)
C28 0.081(7) 0.077(7) 0.107(9) 0.003(6) 0.014(7) -0.011(6)
C29 0.094(9) 0.128(12) 0.105(10) 0.000(9) 0.017(8) -0.022(8)
C30 0.145(15) 0.174(18) 0.096(11) 0.020(11) 0.030(10) -0.054(14)
C31 0.154(15) 0.132(13) 0.084(9) 0.032(9) 0.016(10) -0.040(12)
C32 0.149(12) 0.078(8) 0.080(8) 0.004(6) 0.032(8) -0.023(8)
C33 0.096(7) 0.066(6) 0.055(5) -0.001(4) -0.008(5) -0.017(5)
C34 0.23(2) 0.096(10) 0.082(9) -0.026(8) -0.001(11) -0.059(12)
C35 0.25(2) 0.123(14) 0.093(11) -0.016(10) -0.007(13) -0.075(15)
C36 0.25(2) 0.18(2) 0.084(11) -0.020(12) -0.018(13) -0.114(19)
C37 0.60(7) 0.24(3) 0.14(2) 0.01(2) -0.13(3) -0.24(4)
C38 0.50(5) 0.17(2) 0.081(11) 0.018(12) -0.10(2) -0.15(3)
C39 0.083(6) 0.057(5) 0.035(4) 0.005(3) -0.006(4) -0.008(4)
C40 0.104(8) 0.056(5) 0.046(5) 0.012(4) -0.003(5) 0.010(5)
C41 0.196(15) 0.049(5) 0.043(5) 0.002(4) 0.005(7) -0.008(7)
C42 0.126(10) 0.082(7) 0.053(6) 0.007(5) 0.013(6) -0.051(7)
C43 0.080(6) 0.077(6) 0.044(5) 0.004(4) 0.010(4) -0.018(5)
C44 0.123(12) 0.141(13) 0.103(10) 0.020(9) -0.010(9) 0.072(10)
C45 0.34(3) 0.042(6) 0.071(8) -0.011(5) -0.005(12) 0.013(10)
C46 0.175(15) 0.155(14) 0.073(8) 0.016(8) -0.007(9) -0.114(13)
C47 0.086(8) 0.142(12) 0.072(7) 0.013(8) 0.025(6) 0.005(8)
C48 0.111(9) 0.048(5) 0.069(6) -0.012(4) 0.009(6) 0.019(5)
C49 0.095(7) 0.039(4) 0.066(6) -0.009(4) 0.003(5) -0.003(4)
C50 0.085(6) 0.040(4) 0.062(5) -0.006(4) 0.014(5) -0.006(4)
C51 0.104(8) 0.041(5) 0.090(8) 0.006(5) 0.003(6) 0.016(5)
C52 0.104(9) 0.047(5) 0.114(10) -0.004(6) -0.012(7) 0.028(5)
C53 0.104(10) 0.108(11) 0.159(15) 0.005(10) 0.008(10) 0.045(9)
C54 0.124(10) 0.079(8) 0.106(10) -0.039(7) 0.049(8) -0.013(7)
C55 0.107(8) 0.075(7) 0.059(6) -0.008(5) -0.003(5) -0.020(6)
C56 0.143(12) 0.081(8) 0.073(7) 0.021(6) -0.019(7) 0.015(8)
F1 0.101(8) 0.259(18) 0.46(3) 0.102(19) -0.032(13) 0.024(10)
F2 0.41(3) 0.176(13) 0.247(18) -0.067(12) -0.154(19) -0.069(15)
F3 0.137(10) 0.28(2) 0.39(3) 0.087(19) -0.067(13) 0.059(12)
F4 0.295(18) 0.120(9) 0.216(14) -0.069(9) -0.013(13) -0.008(10)
F5 0.43(3) 0.224(15) 0.158(11) 0.052(10) 0.174(15) 0.128(17)
F6 0.35(2) 0.276(18) 0.089(7) -0.010(9) 0.074(10) 0.040(16)
F7 0.168(12) 0.33(2) 0.263(18) 0.054(16) 0.045(12) -0.118(14)
F8 0.186(11) 0.35(2) 0.082(6) -0.002(9) -0.010(7) 0.047(12)
F9 0.130(9) 0.266(17) 0.270(18) 0.012(14) 0.008(10) -0.089(10)
F10 0.175(10) 0.246(15) 0.116(8) -0.024(9) -0.057(7) 0.012(10)
F11 0.199(12) 0.156(10) 0.199(12) -0.056(9) -0.014(10) 0.078(9)
F12 0.172(10) 0.160(10) 0.211(12) -0.069(9) -0.045(9) 0.080(8)
Fe1 0.196(2) 0.0471(8) 0.0612(9) -0.0057(7) 0.0027(11) 0.0219(10)
Fe2 0.1659(18) 0.0610(9) 0.0538(8) 0.0013(7) -0.0155(10) 0.0194(10)
Ir1 0.0624(2) 0.04650(19) 0.04019(18) -0.00121(12) 0.00197(13) -0.00654(13)
Ir2 0.0648(2) 0.04147(18) 0.04689(19) -0.00341(12) 0.00266(14) 0.00472(13)
N1 0.064(4) 0.053(4) 0.046(4) -0.004(3) 0.001(3) 0.005(3)
N2 0.072(5) 0.073(5) 0.057(4) -0.010(4) -0.002(4) 0.000(4)
N3 0.044(4) 0.124(8) 0.085(6) -0.022(6) -0.001(4) -0.003(4)
N4 0.071(5) 0.048(4) 0.044(4) -0.003(3) 0.003(3) -0.004(3)
N5 0.066(5) 0.058(4) 0.068(5) -0.013(4) 0.005(4) 0.005(4)
N6 0.056(4) 0.079(6) 0.093(6) -0.016(5) 0.021(4) 0.000(4)
P1 0.089(2) 0.120(3) 0.0672(17) -0.0247(17) 0.0020(15) 0.0118(19)
P2 0.0684(16) 0.098(2) 0.0739(17) -0.0161(15) -0.0054(13) 0.0086(15)
S1 0.0499(10) 0.0461(10) 0.0512(10) -0.0059(8) 0.0006(8) -0.0006(8)
S2 0.0523(11) 0.0666(13) 0.0480(11) -0.0078(9) 0.0038(8) 0.0042(9)
Cl1 0.262(10) 0.276(11) 0.224(9) -0.013(7) 0.029(8) -0.103(8)
Cl2 0.65(3) 0.89(5) 0.368(19) 0.42(3) 0.23(2) 0.49(3)
C57 0.54(9) 1.3(2) 0.14(3) 0.18(6) 0.12(4) 0.63(12)

loop_
_atom_type_symbol
_atom_type_description
_atom_type_scat_dispersion_real
_atom_type_scat_dispersion_imag
_atom_type_scat_source
C C 0.0033 0.0016 'International Tables Vol C Tables 4.2.6.8 and 6.1.1.4'
H H 0.0000 0.0000 'International Tables Vol C Tables 4.2.6.8 and 6.1.1.4'
F F 0.0171 0.0103 'International Tables Vol C Tables 4.2.6.8 and 6.1.1.4'
Fe Fe 0.3463 0.8444 'International Tables Vol C Tables 4.2.6.8 and 6.1.1.4'
Ir Ir -1.4442 7.9887 'International Tables Vol C Tables 4.2.6.8 and 6.1.1.4'
N N 0.0061 0.0033 'International Tables Vol C Tables 4.2.6.8 and 6.1.1.4'
O O 0.0106 0.0060 'International Tables Vol C Tables 4.2.6.8 and 6.1.1.4'
P P 0.1023 0.0942 'International Tables Vol C Tables 4.2.6.8 and 6.1.1.4'
S S 0.1246 0.1234 'International Tables Vol C Tables 4.2.6.8 and 6.1.1.4'
Cl Cl 0.1484 0.1585 'International Tables Vol C Tables 4.2.6.8 and 6.1.1.4'

loop_
_geom_angle_atom_site_label_1
_geom_angle_atom_site_label_2
_geom_angle_atom_site_label_3
_geom_angle
_geom_angle_site_symmetry_1
_geom_angle_site_symmetry_3
_geom_angle_publ_flag
N2 C1 N3 121.7(9) . . ?
N2 C1 S2 122.5(8) . . ?
N3 C1 S2 115.7(8) . . ?
N1 C2 C4 126.5(10) . . ?
N1 C2 C3 119.2(9) . . ?
C4 C2 C3 114.1(8) . . ?
C5 C4 C8 106.1(10) . . ?
C5 C4 C2 123.5(11) . . ?
C8 C4 C2 130.4(10) . . ?
C5 C4 Fe2 66.8(6) . . ?
C8 C4 Fe2 68.7(7) . . ?
C2 C4 Fe2 127.8(6) . . ?
C6 C5 C4 109.9(14) . . ?
C6 C5 Fe2 69.9(8) . . ?
C4 C5 Fe2 71.8(6) . . ?
C5 C6 C7 109.6(12) . . ?
C5 C6 Fe2 69.9(7) . . ?
C7 C6 Fe2 71.1(9) . . ?
C6 C7 C8 108.7(15) . . ?
C6 C7 Fe2 68.7(9) . . ?
C8 C7 Fe2 69.7(8) . . ?
C4 C8 C7 105.7(15) . . ?
C4 C8 Fe2 69.9(7) . . ?
C7 C8 Fe2 68.3(9) . . ?
C13 C9 C10 108.0 . . ?
C13 C9 Fe2 70.2(6) . . ?
C10 C9 Fe2 69.2(5) . . ?
C11 C10 C9 108.0 . . ?
C11 C10 Fe2 70.0(6) . . ?
C9 C10 Fe2 69.7(5) . . ?
C10 C11 C12 108.0 . . ?
C10 C11 Fe2 69.0(6) . . ?
C12 C11 Fe2 70.2(6) . . ?
C13 C12 C11 108.0 . . ?
C13 C12 Fe2 69.5(5) . . ?
C11 C12 Fe2 69.1(6) . . ?
C9 C13 C12 108.0 . . ?
C9 C13 Fe2 68.9(6) . . ?
C12 C13 Fe2 69.9(5) . . ?
N5 C14 N6 121.1(8) . . ?
N5 C14 S1 123.9(7) . . ?
N6 C14 S1 115.0(7) . . ?
N4 C15 C17 126.6(9) . . ?
N4 C15 C16 117.6(8) . . ?
C17 C15 C16 115.7(8) . . ?
C21 C17 C18 108.0 . . ?
C21 C17 C15 131.0(7) . . ?
C18 C17 C15 121.0(7) . . ?
C21 C17 Fe1 68.6(4) . . ?
C18 C17 Fe1 69.3(4) . . ?
C15 C17 Fe1 127.8(6) . . ?
C19 C18 C17 108.0 . . ?
C19 C18 Fe1 68.2(3) . . ?
C17 C18 Fe1 70.1(3) . . ?
C18 C19 C20 108.0 . . ?
C18 C19 Fe1 70.7(3) . . ?
C20 C19 Fe1 68.9(4) . . ?
C21 C20 C19 108.0 . . ?
C21 C20 Fe1 70.4(3) . . ?
C19 C20 Fe1 69.6(4) . . ?
C20 C21 C17 108.0 . . ?
C20 C21 Fe1 68.3(3) . . ?
C17 C21 Fe1 70.6(3) . . ?
C23 C22 C26 108.0 . . ?
C23 C22 Fe1 70.3(5) . . ?
C26 C22 Fe1 70.3(6) . . ?
C22 C23 C24 108.0 . . ?
C22 C23 Fe1 68.2(5) . . ?
C24 C23 Fe1 71.3(6) . . ?
C25 C24 C23 108.0 . . ?
C25 C24 Fe1 69.8(5) . . ?
C23 C24 Fe1 67.9(6) . . ?
C24 C25 C26 108.0 . . ?
C24 C25 Fe1 69.8(5) . . ?
C26 C25 Fe1 67.9(5) . . ?
C22 C26 C25 108.0 . . ?
C22 C26 Fe1 68.2(6) . . ?
C25 C26 Fe1 71.3(6) . . ?
C28 C27 C32 120.0 . . ?
C28 C27 C50 121.4(6) . . ?
C32 C27 C50 118.6(6) . . ?
C27 C28 C29 120.0 . . ?
C28 C29 C30 120.0 . . ?
C31 C30 C29 120.0 . . ?
C30 C31 C32 120.0 . . ?
C31 C32 C27 120.0 . . ?
C34 C33 C38 120.0 . . ?
C34 C33 C39 125.1(6) . . ?
C38 C33 C39 114.7(6) . . ?
C35 C34 C33 120.0 . . ?
C34 C35 C36 120.0 . . ?
C37 C36 C35 120.0 . . ?
C36 C37 C38 120.0 . . ?
C37 C38 C33 120.0 . . ?
C40 C39 C43 109.7(9) . . ?
C40 C39 C33 125.9(9) . . ?
C43 C39 C33 123.7(9) . . ?
C40 C39 Ir1 71.5(5) . . ?
C43 C39 Ir1 71.7(5) . . ?
C33 C39 Ir1 130.6(6) . . ?
C39 C40 C41 105.9(10) . . ?
C39 C40 C44 124.9(11) . . ?
C41 C40 C44 129.2(12) . . ?
C39 C40 Ir1 70.9(5) . . ?
C41 C40 Ir1 70.6(6) . . ?
C44 C40 Ir1 124.1(8) . . ?
C40 C41 C42 109.2(9) . . ?
C40 C41 C45 121.9(16) . . ?
C42 C41 C45 128.8(15) . . ?
C40 C41 Ir1 71.3(6) . . ?
C42 C41 Ir1 72.5(6) . . ?
C45 C41 Ir1 124.8(8) . . ?
C43 C42 C41 107.6(10) . . ?
C43 C42 C46 126.1(14) . . ?
C41 C42 C46 125.6(13) . . ?
C43 C42 Ir1 70.9(5) . . ?
C41 C42 Ir1 69.5(6) . . ?
C46 C42 Ir1 132.4(8) . . ?
C42 C43 C39 107.6(10) . . ?
C42 C43 C47 126.0(11) . . ?
C39 C43 C47 126.0(10) . . ?
C42 C43 Ir1 72.3(6) . . ?
C39 C43 Ir1 70.2(5) . . ?
C47 C43 Ir1 128.7(8) . . ?
C49 C48 C52 107.7(10) . . ?
C49 C48 C54 126.8(11) . . ?
C52 C48 C54 125.2(12) . . ?
C49 C48 Ir2 72.4(5) . . ?
C52 C48 Ir2 69.6(5) . . ?
C54 C48 Ir2 127.3(8) . . ?
C48 C49 C50 108.8(9) . . ?
C48 C49 C55 125.5(10) . . ?
C50 C49 C55 125.6(10) . . ?
C48 C49 Ir2 69.9(6) . . ?
C50 C49 Ir2 71.5(5) . . ?
C55 C49 Ir2 128.1(7) . . ?
C51 C50 C49 106.8(9) . . ?
C51 C50 C27 127.9(9) . . ?
C49 C50 C27 124.7(9) . . ?
C51 C50 Ir2 70.3(5) . . ?
C49 C50 Ir2 70.0(5) . . ?
C27 C50 Ir2 131.8(6) . . ?
C52 C51 C50 109.8(10) . . ?
C52 C51 C56 124.5(12) . . ?
C50 C51 C56 125.7(11) . . ?
C52 C51 Ir2 69.5(6) . . ?
C50 C51 Ir2 71.7(5) . . ?
C56 C51 Ir2 126.3(8) . . ?
C51 C52 C48 106.9(10) . . ?
C51 C52 C53 127.3(13) . . ?
C48 C52 C53 125.8(13) . . ?
C51 C52 Ir2 72.7(6) . . ?
C48 C52 Ir2 70.3(5) . . ?
C53 C52 Ir2 124.2(9) . . ?
C22 Fe1 C20 136.6(8) . . ?
C22 Fe1 C19 111.3(7) . . ?
C20 Fe1 C19 41.54(16) . . ?
C22 Fe1 C26 41.57(19) . . ?
C20 Fe1 C26 105.4(6) . . ?
C19 Fe1 C26 107.8(5) . . ?
C22 Fe1 C23 41.6(2) . . ?
C20 Fe1 C23 173.6(7) . . ?
C19 Fe1 C23 142.9(9) . . ?
C26 Fe1 C23 69.6(2) . . ?
C22 Fe1 C21 175.8(9) . . ?
C20 Fe1 C21 41.34(18) . . ?
C19 Fe1 C21 69.5(2) . . ?
C26 Fe1 C21 134.2(9) . . ?
C23 Fe1 C21 139.8(7) . . ?
C22 Fe1 C18 114.6(8) . . ?
C20 Fe1 C18 69.4(2) . . ?
C19 Fe1 C18 41.07(17) . . ?
C26 Fe1 C18 139.4(8) . . ?
C23 Fe1 C18 117.0(7) . . ?
C21 Fe1 C18 68.84(17) . . ?
C22 Fe1 C17 143.4(9) . . ?
C20 Fe1 C17 69.1(2) . . ?
C19 Fe1 C17 68.96(19) . . ?
C26 Fe1 C17 174.5(7) . . ?
C23 Fe1 C17 115.8(5) . . ?
C21 Fe1 C17 40.77(14) . . ?
C18 Fe1 C17 40.62(14) . . ?
C22 Fe1 C25 69.2(2) . . ?
C20 Fe1 C25 105.0(7) . . ?
C19 Fe1 C25 134.3(7) . . ?
C26 Fe1 C25 40.8(2) . . ?
C23 Fe1 C25 68.7(3) . . ?
C21 Fe1 C25 107.2(8) . . ?
C18 Fe1 C25 174.3(7) . . ?
C17 Fe1 C25 138.4(8) . . ?
C22 Fe1 C24 69.2(2) . . ?
C20 Fe1 C24 134.3(9) . . ?
C19 Fe1 C24 174.5(8) . . ?
C26 Fe1 C24 68.7(3) . . ?
C23 Fe1 C24 40.8(2) . . ?
C21 Fe1 C24 109.6(7) . . ?
C18 Fe1 C24 144.1(7) . . ?
C17 Fe1 C24 114.1(5) . . ?
C25 Fe1 C24 40.4(3) . . ?
C5 Fe2 C6 40.2(6) . . ?
C5 Fe2 C10 168.1(13) . . ?
C6 Fe2 C10 128.4(12) . . ?
C5 Fe2 C9 150.8(12) . . ?
C6 Fe2 C9 167.8(15) . . ?
C10 Fe2 C9 41.1(3) . . ?
C5 Fe2 C7 68.0(8) . . ?
C6 Fe2 C7 40.1(7) . . ?
C10 Fe2 C7 105.0(10) . . ?
C9 Fe2 C7 129.7(14) . . ?
C5 Fe2 C11 131.2(11) . . ?
C6 Fe2 C11 106.8(6) . . ?
C10 Fe2 C11 41.0(2) . . ?
C9 Fe2 C11 68.9(3) . . ?
C7 Fe2 C11 112.2(8) . . ?
C5 Fe2 C13 119.4(10) . . ?
C6 Fe2 C13 149.6(14) . . ?
C10 Fe2 C13 68.8(3) . . ?
C9 Fe2 C13 40.8(2) . . ?
C7 Fe2 C13 170.2(15) . . ?
C11 Fe2 C13 68.6(3) . . ?
C5 Fe2 C8 69.7(7) . . ?
C6 Fe2 C8 69.6(7) . . ?
C10 Fe2 C8 112.1(10) . . ?
C9 Fe2 C8 106.8(8) . . ?
C7 Fe2 C8 42.0(6) . . ?
C11 Fe2 C8 144.4(12) . . ?
C13 Fe2 C8 132.1(11) . . ?
C5 Fe2 C12 111.2(8) . . ?
C6 Fe2 C12 116.2(10) . . ?
C10 Fe2 C12 68.7(3) . . ?
C9 Fe2 C12 68.6(3) . . ?
C7 Fe2 C12 145.6(12) . . ?
C11 Fe2 C12 40.7(2) . . ?
C13 Fe2 C12 40.6(2) . . ?
C8 Fe2 C12 172.4(12) . . ?
C5 Fe2 C4 41.4(4) . . ?
C6 Fe2 C4 69.0(4) . . ?
C10 Fe2 C4 146.8(12) . . ?
C9 Fe2 C4 116.6(8) . . ?
C7 Fe2 C4 69.2(5) . . ?
C11 Fe2 C4 172.1(12) . . ?
C13 Fe2 C4 111.5(5) . . ?
C8 Fe2 C4 41.5(5) . . ?
C12 Fe2 C4 134.3(10) . . ?
N4 Ir1 C41 94.1(3) . . ?
N4 Ir1 C39 149.0(3) . . ?
C41 Ir1 C39 62.5(4) . . ?
N4 Ir1 C40 111.4(3) . . ?
C41 Ir1 C40 38.0(5) . . ?
C39 Ir1 C40 37.7(4) . . ?
N4 Ir1 C43 149.0(3) . . ?
C41 Ir1 C43 62.8(4) . . ?
C39 Ir1 C43 38.1(4) . . ?
C40 Ir1 C43 63.9(4) . . ?
N4 Ir1 C42 112.4(4) . . ?
C41 Ir1 C42 38.0(5) . . ?
C39 Ir1 C42 62.4(4) . . ?
C40 Ir1 C42 63.8(5) . . ?
C43 Ir1 C42 36.8(4) . . ?
N4 Ir1 S1 80.6(2) . . ?
C41 Ir1 S1 131.1(5) . . ?
C39 Ir1 S1 99.2(2) . . ?
C40 Ir1 S1 99.1(3) . . ?
C43 Ir1 S1 130.0(3) . . ?
C42 Ir1 S1 161.0(3) . . ?
N4 Ir1 S2 96.2(2) . . ?
C41 Ir1 S2 149.1(5) . . ?
C39 Ir1 S2 114.4(3) . . ?
C40 Ir1 S2 151.8(3) . . ?
C43 Ir1 S2 95.2(3) . . ?
C42 Ir1 S2 111.5(4) . . ?
S1 Ir1 S2 79.46(7) . . ?
N1 Ir2 C52 108.0(4) . . ?
N1 Ir2 C48 147.2(4) . . ?
C52 Ir2 C48 40.2(4) . . ?
N1 Ir2 C49 154.2(3) . . ?
C52 Ir2 C49 65.0(4) . . ?
C48 Ir2 C49 37.7(4) . . ?
N1 Ir2 C51 95.0(4) . . ?
C52 Ir2 C51 37.8(5) . . ?
C48 Ir2 C51 64.4(4) . . ?
C49 Ir2 C51 63.9(4) . . ?
N1 Ir2 C50 115.7(3) . . ?
C52 Ir2 C50 64.4(5) . . ?
C48 Ir2 C50 64.2(4) . . ?
C49 Ir2 C50 38.5(3) . . ?
C51 Ir2 C50 38.0(4) . . ?
N1 Ir2 S2 80.7(2) . . ?
C52 Ir2 S2 100.8(4) . . ?
C48 Ir2 S2 95.9(3) . . ?
C49 Ir2 S2 124.4(3) . . ?
C51 Ir2 S2 135.0(3) . . ?
C50 Ir2 S2 160.1(2) . . ?
N1 Ir2 S1 95.78(19) . . ?
C52 Ir2 S1 156.0(4) . . ?
C48 Ir2 S1 115.9(3) . . ?
C49 Ir2 S1 94.6(3) . . ?
C51 Ir2 S1 144.9(3) . . ?
C50 Ir2 S1 108.1(3) . . ?
S2 Ir2 S1 79.79(7) . . ?
C2 N1 N2 114.5(8) . . ?
C2 N1 Ir2 130.2(7) . . ?
N2 N1 Ir2 114.6(5) . . ?
C1 N2 N1 116.3(8) . . ?
C15 N4 N5 113.8(7) . . ?
C15 N4 Ir1 131.1(6) . . ?
N5 N4 Ir1 114.1(5) . . ?
C14 N5 N4 115.7(7) . . ?
F6 P1 F2 96.0(12) . . ?
F6 P1 F3 92.2(12) . . ?
F2 P1 F3 90.7(11) . . ?
F6 P1 F1 89.6(11) . . ?
F2 P1 F1 91.0(11) . . ?
F3 P1 F1 177.3(11) . . ?
F6 P1 F4 85.0(9) . . ?
F2 P1 F4 175.9(10) . . ?
F3 P1 F4 85.3(10) . . ?
F1 P1 F4 93.0(10) . . ?
F6 P1 F5 171.3(12) . . ?
F2 P1 F5 92.4(11) . . ?
F3 P1 F5 89.8(11) . . ?
F1 P1 F5 88.1(11) . . ?
F4 P1 F5 86.8(10) . . ?
F7 P2 F8 91.6(9) . . ?
F7 P2 F9 176.8(11) . . ?
F8 P2 F9 88.0(9) . . ?
F7 P2 F11 93.7(10) . . ?
F8 P2 F11 96.3(8) . . ?
F9 P2 F11 89.6(9) . . ?
F7 P2 F10 86.6(8) . . ?
F8 P2 F10 177.8(9) . . ?
F9 P2 F10 93.6(9) . . ?
F11 P2 F10 85.2(7) . . ?
F7 P2 F12 93.7(10) . . ?
F8 P2 F12 88.9(8) . . ?
F9 P2 F12 83.0(9) . . ?
F11 P2 F12 170.8(9) . . ?
F10 P2 F12 89.8(7) . . ?
C14 S1 Ir1 93.7(3) . . ?
C14 S1 Ir2 112.4(3) . . ?
Ir1 S1 Ir2 99.58(8) . . ?
C1 S2 Ir2 94.3(3) . . ?
C1 S2 Ir1 111.6(3) . . ?
Ir2 S2 Ir1 99.76(8) . . ?
Cl2 C57 Cl1 100.2(11) . . ?

loop_
_geom_bond_atom_site_label_1
_geom_bond_atom_site_label_2
_geom_bond_distance
_geom_bond_site_symmetry_2
_geom_bond_publ_flag
C1 N2 1.291(12) . ?
C1 N3 1.351(13) . ?
C1 S2 1.806(10) . ?
C2 N1 1.276(11) . ?
C2 C4 1.470(13) . ?
C2 C3 1.540(15) . ?
C4 C5 1.436(15) . ?
C4 C8 1.455(18) . ?
C4 Fe2 2.064(9) . ?
C5 C6 1.37(2) . ?
C5 Fe2 1.996(13) . ?
C6 C7 1.38(3) . ?
C6 Fe2 1.996(13) . ?
C7 C8 1.46(2) . ?
C7 Fe2 2.027(15) . ?
C8 Fe2 2.047(15) . ?
C9 C13 1.4200 . ?
C9 C10 1.4200 . ?
C9 Fe2 2.027(14) . ?
C10 C11 1.4200 . ?
C10 Fe2 2.021(15) . ?
C11 C12 1.4200 . ?
C11 Fe2 2.035(12) . ?
C12 C13 1.4200 . ?
C12 Fe2 2.049(14) . ?
C13 Fe2 2.045(13) . ?
C14 N5 1.273(12) . ?
C14 N6 1.349(12) . ?
C14 S1 1.798(9) . ?
C15 N4 1.292(11) . ?
C15 C17 1.471(10) . ?
C15 C16 1.527(14) . ?
C17 C21 1.4200 . ?
C17 C18 1.4200 . ?
C17 Fe1 2.051(7) . ?
C18 C19 1.4200 . ?
C18 Fe1 2.040(9) . ?
C19 C20 1.4200 . ?
C19 Fe1 2.007(9) . ?
C20 C21 1.4200 . ?
C20 Fe1 1.997(9) . ?
C21 Fe1 2.025(9) . ?
C22 C23 1.4200 . ?
C22 C26 1.4200 . ?
C22 Fe1 1.986(12) . ?
C23 C24 1.4200 . ?
C23 Fe1 2.014(13) . ?
C24 C25 1.4200 . ?
C24 Fe1 2.058(13) . ?
C25 C26 1.4200 . ?
C25 Fe1 2.058(15) . ?
C26 Fe1 2.014(11) . ?
C27 C28 1.3900 . ?
C27 C32 1.3900 . ?
C27 C50 1.486(11) . ?
C28 C29 1.3900 . ?
C29 C30 1.3900 . ?
C30 C31 1.3900 . ?
C31 C32 1.3900 . ?
C33 C34 1.3900 . ?
C33 C38 1.3900 . ?
C33 C39 1.481(10) . ?
C34 C35 1.3900 . ?
C35 C36 1.3900 . ?
C36 C37 1.3900 . ?
C37 C38 1.3900 . ?
C39 C40 1.418(14) . ?
C39 C43 1.438(14) . ?
C39 Ir1 2.192(8) . ?
C40 C41 1.430(17) . ?
C40 C44 1.541(19) . ?
C40 Ir1 2.199(9) . ?
C41 C42 1.44(2) . ?
C41 C45 1.523(16) . ?
C41 Ir1 2.190(10) . ?
C42 C43 1.402(15) . ?
C42 C46 1.538(17) . ?
C42 Ir1 2.230(9) . ?
C43 C47 1.496(17) . ?
C43 Ir1 2.211(9) . ?
C48 C49 1.424(16) . ?
C48 C52 1.498(17) . ?
C48 C54 1.539(15) . ?
C48 Ir2 2.186(9) . ?
C49 C50 1.471(13) . ?
C49 C55 1.503(15) . ?
C49 Ir2 2.218(9) . ?
C50 C51 1.452(15) . ?
C50 Ir2 2.238(9) . ?
C51 C52 1.425(18) . ?
C51 C56 1.490(16) . ?
C51 Ir2 2.219(10) . ?
C52 C53 1.56(2) . ?
C52 Ir2 2.177(10) . ?
F1 P1 1.529(13) . ?
F2 P1 1.500(13) . ?
F3 P1 1.510(12) . ?
F4 P1 1.536(12) . ?
F5 P1 1.541(12) . ?
F6 P1 1.456(11) . ?
F7 P2 1.481(12) . ?
F8 P2 1.516(11) . ?
F9 P2 1.517(11) . ?
F10 P2 1.560(11) . ?
F11 P2 1.525(10) . ?
F12 P2 1.570(10) . ?
Ir1 N4 2.135(7) . ?
Ir1 S1 2.348(2) . ?
Ir1 S2 2.407(2) . ?
Ir2 N1 2.137(7) . ?
Ir2 S2 2.337(2) . ?
Ir2 S1 2.402(2) . ?
N1 N2 1.415(11) . ?
N4 N5 1.425(11) . ?
Cl1 C57 1.793(10) . ?
Cl2 C57 1.792(10) . ?
